data_4034202
loop_
_publ_author_name
'Mittersteiner, Mateus'
'Andrade, Valquiria P.'
'Zachow, Lucimara L.'
'Frizzo, Clarissa P.'
'Bonacorso, Helio G.'
'Martins, Marcos A. P.'
'Zanatta, Nilo'

_publ_section_title
;
 Synthesis of <i>N</i>-Pyrrolyl(furanyl)-Substituted Piperazines,
 1,4-Dizepanes, and 1,4-Diazocanes.
;
_journal_issue 14
_journal_name_full 'The Journal of organic chemistry'
_journal_page_first 8976
_journal_page_last 8983
_journal_paper_doi 10.1021/acs.joc.9b00867
_journal_volume 84
_journal_year 2019
_chemical_formula_moiety 'C14 H14 F6 N2 O2'
_chemical_formula_sum 'C14 H14 F6 N2 O2'
_chemical_formula_weight 356.27
_chemical_melting_point ?
_chemical_name_common Propanona
_chemical_name_systematic
;
'(Z)-1,1,1-trifluoro-3-(4-(5-trifluorometil)furan-3-il)-1,4-diazocan-2-ilideno)p
;
_space_group_IT_number 14
_space_group_name_Hall '-P 2yn'
_space_group_name_H-M_alt 'P 1 21/n 1'
_symmetry_cell_setting monoclinic
_symmetry_Int_Tables_number 14
_symmetry_space_group_name_Hall '-P 2yn'
_symmetry_space_group_name_H-M 'P 1 21/n 1'
_atom_sites_solution_hydrogens mixed
_atom_sites_solution_primary direct
_atom_sites_solution_secondary difmap
_audit_conform_dict_location ftp://ftp.iucr.org/pub/cif_core.dic
_audit_conform_dict_name cif_core.dic
_audit_conform_dict_version 2.4.3
_audit_creation_date 2018-03-23T16:16:56-00:00
_audit_creation_method 'WinGX routine CIF_UPDATE'
_cell_angle_alpha 90
_cell_angle_beta 94.423(2)
_cell_angle_gamma 90
_cell_formula_units_Z 4
_cell_length_a 10.1554(4)
_cell_length_b 5.0593(2)
_cell_length_c 29.8899(12)
_cell_measurement_reflns_used 5052
_cell_measurement_temperature 296(2)
_cell_measurement_theta_max 67.31
_cell_measurement_theta_min 2.97
_cell_measurement_wavelength 1.54178
_cell_volume 1531.15(11)
_computing_cell_refinement 'BRUKER SAINT'
_computing_data_collection 'BRUKER APEX-III'
_computing_data_reduction 'BRUKER SOFTWARE'
_computing_molecular_graphics 'ORTEP-3 (Farrugia, 2000)'
_computing_publication_material 'SHELXL-97 (Sheldrick, 1997)'
_computing_structure_refinement 'SHELXL-2018/1 (Sheldrick, 2018)'
_computing_structure_solution 'SHELXT 2014/5 (Sheldrick, 2014)'
_diffrn_ambient_temperature 296(2)
_diffrn_detector_area_resol_mean none
_diffrn_measured_fraction_theta_full 0.969
_diffrn_measured_fraction_theta_max 0.965
_diffrn_measurement_device_type 'Bruker D8 Quest Photon 100 diffractometer'
_diffrn_measurement_method '2\% \f & \w scans'
_diffrn_radiation_probe x-ray
_diffrn_radiation_type CuK\a
_diffrn_radiation_wavelength 1.54178
_diffrn_reflns_av_R_equivalents 0.0525
_diffrn_reflns_av_unetI/netI 0.0299
_diffrn_reflns_Laue_measured_fraction_full 0.969
_diffrn_reflns_Laue_measured_fraction_max 0.965
_diffrn_reflns_limit_h_max 11
_diffrn_reflns_limit_h_min -12
_diffrn_reflns_limit_k_max 6
_diffrn_reflns_limit_k_min -6
_diffrn_reflns_limit_l_max 35
_diffrn_reflns_limit_l_min -36
_diffrn_reflns_number 18097
_diffrn_reflns_point_group_measured_fraction_full 0.969
_diffrn_reflns_point_group_measured_fraction_max 0.965
_diffrn_reflns_theta_full 67.679
_diffrn_reflns_theta_max 68.427
_diffrn_reflns_theta_min 2.966
_diffrn_source 'fine-focus sealed tube'
_diffrn_standards_number 0
_exptl_absorpt_coefficient_mu 1.361
_exptl_absorpt_correction_T_max 0.7531
_exptl_absorpt_correction_T_min 0.6893
_exptl_absorpt_correction_type &#x0091;Multi-scan&#x0092;
_exptl_absorpt_process_details SADABS
_exptl_crystal_colour orange
_exptl_crystal_density_diffrn 1.546
_exptl_crystal_density_meas ?
_exptl_crystal_density_method 'not measured'
_exptl_crystal_description block
_exptl_crystal_F_000 728
_exptl_crystal_size_max 0.194
_exptl_crystal_size_mid 0.18
_exptl_crystal_size_min 0.178
_exptl_transmission_factor_max none
_exptl_transmission_factor_min none
_refine_diff_density_max 0.604
_refine_diff_density_min -0.305
_refine_diff_density_rms 0.077
_refine_ls_extinction_method none
_refine_ls_goodness_of_fit_ref 1.041
_refine_ls_hydrogen_treatment mixed
_refine_ls_matrix_type full
_refine_ls_number_constraints 0
_refine_ls_number_parameters 249
_refine_ls_number_reflns 2716
_refine_ls_number_restraints 54
_refine_ls_restrained_S_all 1.036
_refine_ls_R_factor_all 0.1279
_refine_ls_R_factor_gt 0.0944
_refine_ls_shift/su_max 0.005
_refine_ls_shift/su_mean 0.001
_refine_ls_structure_factor_coef Fsqd
_refine_ls_weighting_details 'w=1/[\s^2^(Fo^2^)+(0.1804P)^2^+0.7738P] where P=(Fo^2^+2Fc^2^)/3'
_refine_ls_weighting_scheme calc
_refine_ls_wR_factor_gt 0.2571
_refine_ls_wR_factor_ref 0.2919
_reflns_Friedel_coverage 0
_reflns_number_gt 1776
_reflns_number_total 2716
_reflns_threshold_expression 'I > 2\s(I)'
_cod_data_source_file jo9b00867_si_003.cif
_cod_data_source_block shelx
_cod_depositor_comments
;
The following automatic conversions were performed:

data item '_chemical_melting_point' value 'none' was changed to '?'
-- the value is undefined or not given.

data item '_exptl_crystal_density_meas' value 'none' was changed to
'?' -- the value is perceived as not measured.

Automatic conversion script
Id: cif_fix_values 6909 2019-04-08 15:41:33Z antanas 
;
_cod_original_sg_symbol_H-M 'P 21/n'
_cod_database_code 4034202
_shelx_estimated_absorpt_t_min 0.778
_shelx_estimated_absorpt_t_max 0.794

loop_
_symmetry_equiv_pos_as_xyz
'x, y, z'
'-x+1/2, y+1/2, -z+1/2'
'-x, -y, -z'
'x-1/2, -y-1/2, z-1/2'

loop_
_atom_site_label
_atom_site_type_symbol
_atom_site_fract_x
_atom_site_fract_y
_atom_site_fract_z
_atom_site_U_iso_or_equiv
_atom_site_adp_type
_atom_site_occupancy
_atom_site_site_symmetry_order
_atom_site_calc_flag
_atom_site_refinement_flags_posn
_atom_site_refinement_flags_adp
_atom_site_refinement_flags_occupancy
_atom_site_disorder_assembly
_atom_site_disorder_group
F212 F 0.3708(5) 0.6370(10) 0.79528(15) 0.1650(19) Uani 1 1 d . . . . .
F211 F 0.3300(5) 1.0233(11) 0.78043(14) 0.166(2) Uani 1 1 d . U . . .
O82 O 0.3983(3) 0.4791(6) 0.53521(9) 0.0682(8) Uani 1 1 d . . . . .
F213 F 0.4954(4) 0.9280(9) 0.82273(10) 0.1293(14) Uani 1 1 d . . . . .
N6 N 0.6745(3) 1.0192(7) 0.65111(11) 0.0640(9) Uani 1 1 d . . . . .
N9 N 0.5894(3) 0.8550(8) 0.54882(11) 0.0633(9) Uani 1 1 d . . . . .
O1 O 0.5916(4) 0.6491(7) 0.74726(11) 0.0931(11) Uani 1 1 d . . . . .
C83 C 0.2162(5) 0.4904(12) 0.5787(2) 0.0862(15) Uani 1 1 d . . . . .
C82 C 0.3531(4) 0.5824(9) 0.56803(13) 0.0648(11) Uani 1 1 d . . . . .
C81 C 0.4118(4) 0.7829(9) 0.59469(13) 0.0650(11) Uani 1 1 d . . . . .
H81 H 0.372817 0.830418 0.620676 0.078 Uiso 1 1 calc R U . . .
C8 C 0.5259(4) 0.9158(8) 0.58437(12) 0.0606(10) Uani 1 1 d . . . . .
C7 C 0.5821(4) 1.1279(8) 0.61529(13) 0.0681(11) Uani 1 1 d . . . . .
H7A H 0.627978 1.256616 0.598121 0.082 Uiso 1 1 calc R U . . .
H7B H 0.510649 1.218099 0.628701 0.082 Uiso 1 1 calc R U . . .
C4 C 0.6200(4) 0.9045(9) 0.68765(13) 0.0683(11) Uani 1 1 d . . . . .
C3 C 0.5162(4) 1.0085(9) 0.71183(14) 0.0708(12) Uani 1 1 d . . . . .
H3 H 0.466144 1.158508 0.704546 0.085 Uiso 1 1 calc R U . . .
C2 C 0.5045(5) 0.8495(10) 0.74698(15) 0.0786(13) Uani 1 1 d . . . . .
C22 C 0.4254(6) 0.8646(12) 0.78556(16) 0.0900(15) Uani 1 1 d . . . . .
C10 C 0.6979(4) 0.9985(8) 0.53167(14) 0.0658(11) Uani 1 1 d . . . . .
H10A H 0.683342 1.185987 0.53598 0.079 Uiso 1 1 calc R U . . .
H10B H 0.696659 0.96725 0.499626 0.079 Uiso 1 1 calc R U . . .
C11 C 0.8334(4) 0.9290(11) 0.55273(16) 0.0833(13) Uani 1 1 d . . . . .
H11A H 0.89865 1.006145 0.534578 0.1 Uiso 1 1 calc R U . . .
H11B H 0.843692 0.738625 0.551533 0.1 Uiso 1 1 calc R U . . .
C12 C 0.8645(4) 1.0189(9) 0.60165(16) 0.0761(12) Uani 1 1 d . . . . .
H12A H 0.958577 0.997029 0.609107 0.091 Uiso 1 1 calc R U . . .
H12B H 0.845348 1.206243 0.603359 0.091 Uiso 1 1 calc R U . . .
C13 C 0.7923(4) 0.8794(10) 0.63678(16) 0.0787(13) Uani 1 1 d . . . . .
H13A H 0.764963 0.707004 0.625298 0.094 Uiso 1 1 calc R U . . .
H13B H 0.853277 0.851203 0.662948 0.094 Uiso 1 1 calc R U . . .
C5 C 0.6616(5) 0.6872(10) 0.71036(16) 0.0850(14) Uani 1 1 d . . . . .
H5 H 0.728954 0.577043 0.702137 0.102 Uiso 1 1 calc R U . . .
F83 F 0.1678(15) 0.623(4) 0.6107(5) 0.148(7) Uani 0.544(14) 1 d . U P A 1
F84 F 0.2015(15) 0.255(2) 0.5799(8) 0.156(8) Uani 0.544(14) 1 d . U P A 1
F85 F 0.1293(7) 0.575(4) 0.5420(4) 0.158(5) Uani 0.544(14) 1 d . U P A 1
F86 F 0.2378(10) 0.334(3) 0.6201(5) 0.126(4) Uani 0.456(14) 1 d . U P A 2
F87 F 0.1389(14) 0.653(3) 0.5892(8) 0.144(8) Uani 0.456(14) 1 d . U P A 2
F88 F 0.1667(16) 0.303(4) 0.5548(5) 0.141(9) Uani 0.456(14) 1 d . U P A 2
H9 H 0.565(4) 0.725(8) 0.5338(13) 0.054(11) Uiso 1 1 d . . . . .

loop_
_atom_site_aniso_label
_atom_site_aniso_U_11
_atom_site_aniso_U_22
_atom_site_aniso_U_33
_atom_site_aniso_U_23
_atom_site_aniso_U_13
_atom_site_aniso_U_12
F212 0.191(4) 0.172(4) 0.139(3) -0.017(3) 0.052(3) -0.079(4)
F211 0.149(3) 0.253(6) 0.101(3) 0.036(3) 0.038(2) 0.090(4)
O82 0.0608(16) 0.083(2) 0.0629(16) -0.0068(13) 0.0153(13) -0.0038(13)
F213 0.110(2) 0.213(4) 0.0647(18) -0.016(2) 0.0032(16) -0.029(2)
N6 0.0633(19) 0.070(2) 0.0569(19) -0.0059(15) -0.0071(15) 0.0163(15)
N9 0.061(2) 0.068(2) 0.0594(19) -0.0040(17) -0.0004(15) 0.0007(17)
O1 0.109(3) 0.093(2) 0.077(2) 0.0110(17) -0.0008(18) 0.011(2)
C83 0.066(3) 0.095(4) 0.101(4) -0.009(3) 0.032(3) -0.002(3)
C82 0.055(2) 0.082(3) 0.058(2) 0.010(2) 0.0090(17) 0.012(2)
C81 0.064(2) 0.079(3) 0.052(2) 0.0026(18) 0.0068(17) 0.017(2)
C8 0.057(2) 0.072(2) 0.052(2) 0.0016(17) 0.0009(16) 0.0149(18)
C7 0.074(3) 0.064(2) 0.064(2) -0.0036(18) -0.0033(19) 0.019(2)
C4 0.070(2) 0.076(3) 0.056(2) -0.0070(19) -0.0122(18) 0.009(2)
C3 0.077(3) 0.075(3) 0.058(2) -0.0069(19) -0.008(2) 0.014(2)
C2 0.077(3) 0.089(3) 0.067(3) -0.002(2) -0.008(2) 0.008(2)
C22 0.092(4) 0.109(4) 0.068(3) 0.004(3) 0.000(3) -0.013(3)
C10 0.065(2) 0.073(3) 0.060(2) 0.0027(18) 0.0059(18) 0.000(2)
C11 0.064(3) 0.107(4) 0.080(3) -0.004(3) 0.012(2) -0.001(2)
C12 0.055(2) 0.089(3) 0.084(3) -0.011(2) -0.001(2) 0.002(2)
C13 0.066(3) 0.090(3) 0.079(3) -0.007(2) -0.007(2) 0.019(2)
C5 0.092(3) 0.085(3) 0.076(3) 0.003(2) 0.000(2) 0.022(3)
F83 0.116(11) 0.198(15) 0.142(9) -0.027(8) 0.082(8) -0.013(9)
F84 0.124(10) 0.085(6) 0.27(2) 0.032(12) 0.084(13) 0.006(6)
F85 0.061(4) 0.269(15) 0.143(8) 0.044(8) -0.002(4) 0.017(5)
F86 0.107(6) 0.145(9) 0.133(8) 0.047(7) 0.066(6) 0.004(6)
F87 0.060(5) 0.092(6) 0.28(2) 0.004(12) 0.038(11) 0.034(4)
F88 0.096(10) 0.20(2) 0.133(10) -0.049(11) 0.037(7) -0.080(13)

loop_
_atom_type_symbol
_atom_type_description
_atom_type_scat_dispersion_real
_atom_type_scat_dispersion_imag
_atom_type_scat_source
C C 0.0181 0.0091 'International Tables Vol C Tables 4.2.6.8 and 6.1.1.4'
H H 0 0 'International Tables Vol C Tables 4.2.6.8 and 6.1.1.4'
N N 0.0311 0.018 'International Tables Vol C Tables 4.2.6.8 and 6.1.1.4'
F F 0.0727 0.0534 'International Tables Vol C Tables 4.2.6.8 and 6.1.1.4'
O O 0.0492 0.0322 'International Tables Vol C Tables 4.2.6.8 and 6.1.1.4'

loop_
_geom_angle_atom_site_label_1
_geom_angle_atom_site_label_2
_geom_angle_atom_site_label_3
_geom_angle
C4 N6 C7 117.2(3)
C4 N6 C13 114.1(3)
C7 N6 C13 116.8(3)
C8 N9 C10 126.9(4)
C2 O1 C5 105.7(4)
F87 C83 F88 115.1(13)
F84 C83 F83 115.7(12)
F84 C83 F85 104.6(11)
F83 C83 F85 99.5(8)
F87 C83 F86 101.9(11)
F88 C83 F86 95.7(10)
F87 C83 C82 118.2(10)
F84 C83 C82 115.3(7)
F88 C83 C82 116.1(8)
F83 C83 C82 113.6(9)
F85 C83 C82 105.6(6)
F86 C83 C82 105.1(6)
O82 C82 C81 126.5(4)
O82 C82 C83 116.1(4)
C81 C82 C83 117.3(4)
C82 C81 C8 123.3(4)
N9 C8 C81 122.1(4)
N9 C8 C7 118.4(4)
C81 C8 C7 119.4(4)
N6 C7 C8 111.8(3)
C5 C4 N6 127.6(4)
C5 C4 C3 105.2(4)
N6 C4 C3 126.9(4)
C2 C3 C4 106.9(4)
C3 C2 O1 111.1(4)
C3 C2 C22 132.7(5)
O1 C2 C22 115.9(4)
F211 C22 F213 108.0(5)
F211 C22 F212 104.5(6)
F213 C22 F212 103.7(5)
F211 C22 C2 113.8(5)
F213 C22 C2 112.8(5)
F212 C22 C2 113.3(5)
N9 C10 C11 115.5(4)
C10 C11 C12 116.2(4)
C13 C12 C11 116.7(4)
N6 C13 C12 115.3(4)
C4 C5 O1 111.1(4)

loop_
_geom_bond_atom_site_label_1
_geom_bond_atom_site_label_2
_geom_bond_distance
F212 C22 1.320(7)
F211 C22 1.259(7)
O82 C82 1.231(5)
F213 C22 1.311(6)
N6 C4 1.389(6)
N6 C7 1.475(5)
N6 C13 1.481(6)
N9 C8 1.321(5)
N9 C10 1.447(6)
O1 C2 1.345(6)
O1 C5 1.371(6)
C83 F87 1.197(13)
C83 F84 1.202(13)
C83 F88 1.268(15)
C83 F83 1.296(14)
C83 F85 1.420(11)
C83 F86 1.472(12)
C83 C82 1.523(6)
C82 C81 1.395(6)
C81 C8 1.395(6)
C8 C7 1.500(6)
C4 C5 1.343(6)
C4 C3 1.424(6)
C3 C2 1.336(6)
C2 C22 1.457(7)
C10 C11 1.510(6)
C11 C12 1.540(7)
C12 C13 1.503(7)

loop_
_geom_torsion_atom_site_label_1
_geom_torsion_atom_site_label_2
_geom_torsion_atom_site_label_3
_geom_torsion_atom_site_label_4
_geom_torsion
F87 C83 C82 O82 -137.8(14)
F84 C83 C82 O82 49.4(14)
F88 C83 C82 O82 5.1(14)
F83 C83 C82 O82 -173.6(9)
F85 C83 C82 O82 -65.6(10)
F86 C83 C82 O82 109.4(8)
F87 C83 C82 C81 39.0(15)
F84 C83 C82 C81 -133.8(13)
F88 C83 C82 C81 -178.0(13)
F83 C83 C82 C81 3.2(11)
F85 C83 C82 C81 111.2(9)
F86 C83 C82 C81 -73.8(8)
O82 C82 C81 C8 7.4(6)
C83 C82 C81 C8 -169.1(4)
C10 N9 C8 C81 171.7(4)
C10 N9 C8 C7 -10.7(6)
C82 C81 C8 N9 -2.0(6)
C82 C81 C8 C7 -179.7(4)
C4 N6 C7 C8 -80.2(4)
C13 N6 C7 C8 60.4(5)
N9 C8 C7 N6 -89.9(4)
C81 C8 C7 N6 87.9(4)
C7 N6 C4 C5 141.5(4)
C13 N6 C4 C5 -0.2(6)
C7 N6 C4 C3 -45.6(6)
C13 N6 C4 C3 172.7(4)
C5 C4 C3 C2 0.6(5)
N6 C4 C3 C2 -173.6(4)
C4 C3 C2 O1 -0.6(5)
C4 C3 C2 C22 173.6(5)
C5 O1 C2 C3 0.4(5)
C5 O1 C2 C22 -174.9(4)
C3 C2 C22 F211 18.0(9)
O1 C2 C22 F211 -168.0(5)
C3 C2 C22 F213 -105.5(7)
O1 C2 C22 F213 68.6(6)
C3 C2 C22 F212 137.1(6)
O1 C2 C22 F212 -48.8(7)
C8 N9 C10 C11 85.7(5)
N9 C10 C11 C12 -70.4(6)
C10 C11 C12 C13 69.9(6)
C4 N6 C13 C12 -171.9(4)
C7 N6 C13 C12 46.4(5)
C11 C12 C13 N6 -98.0(5)
N6 C4 C5 O1 173.7(4)
C3 C4 C5 O1 -0.4(5)
C2 O1 C5 C4 0.1(5)
